data_4073958
loop_
_publ_author_name
'Begum, Noorjahan'
'Das, Uttam K.'
'Hassan, Manzur'
'Hogarth, Graeme'
'Kabir, Shariff E.'
'Nordlander, Ebbe'
'Rahman, Mohammad A.'
'Tocher, Derek A.'

_publ_section_title
;
 Chelate and Bridge Diphosphine Isomerization:&#x00A0; Triosmium and
 Triruthenium Clusters Containing
 1,1&#x2018;-Bis(diphenylphosphino)ferrocene (dppf)
;
_journal_issue 25
_journal_name_full Organometallics
_journal_page_first 6462
_journal_paper_doi 10.1021/om700759z
_journal_volume 26
_journal_year 2007
_chemical_formula_sum 'C46 H32 Cl4 Fe O10 Os3 P2'
_chemical_formula_weight 1574.91
_chemical_name_systematic
;
 ?
;
_space_group_IT_number 60
_symmetry_cell_setting orthorhombic
_symmetry_space_group_name_Hall '-P 2n 2ab'
_symmetry_space_group_name_H-M 'P b c n'
_atom_sites_solution_hydrogens geom
_atom_sites_solution_primary direct
_atom_sites_solution_secondary difmap
_audit_creation_method SHELXL-97
_cell_angle_alpha 90.00
_cell_angle_beta 90.00
_cell_angle_gamma 90.00
_cell_formula_units_Z 4
_cell_length_a 16.3658(9)
_cell_length_b 16.2298(9)
_cell_length_c 18.0422(10)
_cell_measurement_temperature 150(2)
_cell_volume 4792.3(5)
_computing_cell_refinement 'Bruker SAINT'
_computing_data_collection 'Bruker SMART'
_computing_data_reduction 'Bruker SAINT'
_computing_structure_refinement 'SHELXL-97 (Sheldrick, 1997)'
_computing_structure_solution 'SHELXS-97 (Sheldrick, 1990)'
_diffrn_ambient_temperature 150(2)
_diffrn_measured_fraction_theta_full 0.999
_diffrn_measured_fraction_theta_max 0.982
_diffrn_measurement_device_type 'Bruker SMART APEX diffractometer'
_diffrn_measurement_method '\w rotation with narrow frames'
_diffrn_radiation_monochromator graphite
_diffrn_radiation_source 'fine-focus sealed tube'
_diffrn_radiation_type MoK\a
_diffrn_radiation_wavelength 0.71073
_diffrn_reflns_av_R_equivalents 0.0405
_diffrn_reflns_av_sigmaI/netI 0.0250
_diffrn_reflns_limit_h_max 21
_diffrn_reflns_limit_h_min -21
_diffrn_reflns_limit_k_max 21
_diffrn_reflns_limit_k_min -21
_diffrn_reflns_limit_l_max 23
_diffrn_reflns_limit_l_min -23
_diffrn_reflns_number 40419
_diffrn_reflns_theta_full 26.00
_diffrn_reflns_theta_max 28.30
_diffrn_reflns_theta_min 1.77
_diffrn_standards_number 0
_exptl_absorpt_coefficient_mu 8.572
_exptl_absorpt_correction_T_max 0.2140
_exptl_absorpt_correction_T_min 0.1165
_exptl_absorpt_correction_type multi-scan
_exptl_crystal_colour orange
_exptl_crystal_density_diffrn 2.183
_exptl_crystal_density_method 'not measured'
_exptl_crystal_description block
_exptl_crystal_F_000 2960
_exptl_crystal_size_max 0.44
_exptl_crystal_size_mid 0.36
_exptl_crystal_size_min 0.26
_refine_diff_density_max 1.245
_refine_diff_density_min -1.043
_refine_diff_density_rms 0.141
_refine_ls_extinction_method none
_refine_ls_goodness_of_fit_ref 1.013
_refine_ls_hydrogen_treatment constr
_refine_ls_matrix_type full
_refine_ls_number_parameters 299
_refine_ls_number_reflns 5852
_refine_ls_number_restraints 0
_refine_ls_restrained_S_all 1.013
_refine_ls_R_factor_all 0.0327
_refine_ls_R_factor_gt 0.0296
_refine_ls_shift/su_max 0.001
_refine_ls_shift/su_mean 0.000
_refine_ls_structure_factor_coef Fsqd
_refine_ls_weighting_details 'calc w=1/[\s^2^(Fo^2^)+(0.0279P)^2^+27.1726P] where P=(Fo^2^+2Fc^2^)/3'
_refine_ls_weighting_scheme calc
_refine_ls_wR_factor_gt 0.0666
_refine_ls_wR_factor_ref 0.0683
_reflns_number_gt 5479
_reflns_number_total 5852
_reflns_threshold_expression I>2\s(I)
_cod_data_source_file om700759z-file001.cif
_cod_data_source_block str0189
_cod_original_sg_symbol_H-M Pbcn
_cod_database_code 4073958

loop_
_symmetry_equiv_pos_as_xyz
'x, y, z'
'-x+1/2, -y+1/2, z+1/2'
'-x, y, -z+1/2'
'x+1/2, -y+1/2, -z'
'-x, -y, -z'
'x-1/2, y-1/2, -z-1/2'
'x, -y, z-1/2'
'-x-1/2, y-1/2, z'

loop_
_atom_site_label
_atom_site_type_symbol
_atom_site_fract_x
_atom_site_fract_y
_atom_site_fract_z
_atom_site_U_iso_or_equiv
_atom_site_adp_type
_atom_site_occupancy
_atom_site_symmetry_multiplicity
_atom_site_calc_flag
_atom_site_refinement_flags
Os1 Os 0.024416(9) 0.212092(10) 0.328717(9) 0.01638(5) Uani 1 1 d .
Os2 Os 0.0000 0.059579(15) 0.2500 0.02383(7) Uani 1 2 d S
Fe1 Fe 0.0000 0.48463(5) 0.2500 0.01546(16) Uani 1 2 d S
P1 P 0.02001(6) 0.33788(7) 0.39296(6) 0.0155(2) Uani 1 1 d .
C11 C 0.1284(3) 0.2360(3) 0.2844(3) 0.0211(9) Uani 1 1 d .
C12 C -0.0871(3) 0.1951(3) 0.3613(3) 0.0243(9) Uani 1 1 d .
C13 C 0.0733(3) 0.1538(3) 0.4068(3) 0.0259(9) Uani 1 1 d .
C21 C 0.1178(3) 0.0673(3) 0.2454(3) 0.0320(11) Uani 1 1 d .
C22 C 0.0069(3) -0.0149(3) 0.3321(3) 0.0367(12) Uani 1 1 d .
C31 C -0.0468(3) 0.3295(3) 0.4750(2) 0.0185(8) Uani 1 1 d .
C32 C -0.1137(3) 0.3809(3) 0.4844(2) 0.0217(9) Uani 1 1 d .
H32A H -0.1229 0.4248 0.4506 0.026 Uiso 1 1 calc R
C33 C -0.1673(3) 0.3685(3) 0.5429(3) 0.0276(10) Uani 1 1 d .
H33A H -0.2137 0.4032 0.5482 0.033 Uiso 1 1 calc R
C34 C -0.1540(3) 0.3069(3) 0.5930(3) 0.0325(11) Uani 1 1 d .
H34A H -0.1905 0.2991 0.6334 0.039 Uiso 1 1 calc R
C35 C -0.0873(3) 0.2560(3) 0.5846(3) 0.0332(11) Uani 1 1 d .
H35A H -0.0775 0.2136 0.6197 0.040 Uiso 1 1 calc R
C36 C -0.0343(3) 0.2661(3) 0.5256(3) 0.0266(10) Uani 1 1 d .
H36A H 0.0107 0.2296 0.5195 0.032 Uiso 1 1 calc R
C41 C 0.1178(3) 0.3743(3) 0.4293(2) 0.0186(8) Uani 1 1 d .
C42 C 0.1332(3) 0.3813(3) 0.5042(2) 0.0239(9) Uani 1 1 d .
H42A H 0.0914 0.3679 0.5387 0.029 Uiso 1 1 calc R
C43 C 0.2085(3) 0.4076(3) 0.5301(3) 0.0288(10) Uani 1 1 d .
H43A H 0.2178 0.4122 0.5819 0.035 Uiso 1 1 calc R
C44 C 0.2700(3) 0.4271(3) 0.4808(3) 0.0296(10) Uani 1 1 d .
H44A H 0.3220 0.4440 0.4984 0.036 Uiso 1 1 calc R
C45 C 0.2552(3) 0.4217(3) 0.4052(3) 0.0275(10) Uani 1 1 d .
H45A H 0.2968 0.4362 0.3708 0.033 Uiso 1 1 calc R
C46 C 0.1796(3) 0.3953(3) 0.3798(3) 0.0233(9) Uani 1 1 d .
H46A H 0.1699 0.3914 0.3280 0.028 Uiso 1 1 calc R
C51 C -0.0209(2) 0.4284(3) 0.3490(2) 0.0162(8) Uani 1 1 d .
C52 C -0.0939(3) 0.4293(3) 0.3053(2) 0.0196(8) Uani 1 1 d .
H52A H -0.1249 0.3798 0.2882 0.023 Uiso 1 1 calc R
C53 C -0.1139(3) 0.5125(3) 0.2895(3) 0.0245(9) Uani 1 1 d .
H53A H -0.1614 0.5317 0.2591 0.029 Uiso 1 1 calc R
C54 C -0.0540(3) 0.5641(3) 0.3233(2) 0.0246(9) Uani 1 1 d .
H54A H -0.0521 0.6256 0.3211 0.030 Uiso 1 1 calc R
C55 C 0.0031(3) 0.5122(3) 0.3602(2) 0.0212(9) Uani 1 1 d .
H55A H 0.0522 0.5311 0.3885 0.025 Uiso 1 1 calc R
O11 O 0.1927(2) 0.2507(2) 0.2630(2) 0.0310(8) Uani 1 1 d .
O12 O -0.1515(2) 0.1872(3) 0.3843(2) 0.0398(9) Uani 1 1 d .
O13 O 0.1060(3) 0.1162(3) 0.4523(2) 0.0427(10) Uani 1 1 d .
O21 O 0.1878(2) 0.0675(2) 0.2445(3) 0.0471(11) Uani 1 1 d .
O22 O 0.0103(3) -0.0583(3) 0.3813(3) 0.0546(12) Uani 1 1 d .
Cl1 Cl 0.39584(12) 0.28902(12) 0.21191(12) 0.0649(5) Uani 1 1 d .
Cl2 Cl 0.29508(10) 0.40910(11) 0.13626(11) 0.0584(4) Uani 1 1 d .
C61 C 0.3332(4) 0.3087(4) 0.1353(4) 0.0517(17) Uani 1 1 d .
H61A H 0.2870 0.2693 0.1352 0.062 Uiso 1 1 calc R
H61B H 0.3650 0.3000 0.0892 0.062 Uiso 1 1 calc R

loop_
_atom_site_aniso_label
_atom_site_aniso_U_11
_atom_site_aniso_U_22
_atom_site_aniso_U_33
_atom_site_aniso_U_23
_atom_site_aniso_U_13
_atom_site_aniso_U_12
Os1 0.01310(8) 0.01584(9) 0.02021(9) 0.00198(6) -0.00175(6) 0.00032(5)
Os2 0.01879(12) 0.01339(11) 0.03933(15) 0.000 -0.00543(10) 0.000
Fe1 0.0163(4) 0.0149(4) 0.0152(4) 0.000 0.0015(3) 0.000
P1 0.0132(5) 0.0173(5) 0.0161(5) 0.0020(4) -0.0003(4) 0.0013(4)
C11 0.019(2) 0.020(2) 0.024(2) -0.0021(17) -0.0024(17) 0.0021(16)
C12 0.021(2) 0.030(2) 0.022(2) 0.0041(18) 0.0008(17) -0.0031(18)
C13 0.024(2) 0.025(2) 0.028(2) 0.0013(19) -0.0034(19) 0.0059(18)
C21 0.032(3) 0.017(2) 0.047(3) -0.003(2) -0.006(2) 0.0072(19)
C22 0.029(3) 0.023(2) 0.058(4) 0.005(2) -0.007(2) 0.002(2)
C31 0.0187(19) 0.023(2) 0.0137(18) 0.0026(16) 0.0036(15) 0.0007(16)
C32 0.019(2) 0.024(2) 0.022(2) 0.0020(17) 0.0002(17) 0.0004(17)
C33 0.019(2) 0.033(3) 0.031(2) 0.001(2) 0.0058(18) 0.0022(18)
C34 0.036(3) 0.033(3) 0.028(2) 0.004(2) 0.013(2) -0.005(2)
C35 0.040(3) 0.033(3) 0.026(2) 0.010(2) 0.005(2) 0.002(2)
C36 0.027(2) 0.030(2) 0.022(2) 0.0079(18) 0.0014(18) 0.0075(19)
C41 0.0168(19) 0.017(2) 0.022(2) -0.0015(16) -0.0050(16) 0.0026(15)
C42 0.019(2) 0.031(2) 0.021(2) -0.0010(18) 0.0004(17) 0.0044(18)
C43 0.030(3) 0.034(3) 0.022(2) -0.0048(19) -0.0105(19) 0.003(2)
C44 0.021(2) 0.028(2) 0.040(3) 0.000(2) -0.012(2) -0.0006(18)
C45 0.021(2) 0.028(2) 0.034(3) 0.001(2) -0.001(2) -0.0016(18)
C46 0.021(2) 0.025(2) 0.024(2) -0.0010(17) -0.0032(17) -0.0020(17)
C51 0.0150(19) 0.019(2) 0.0142(18) -0.0007(15) 0.0025(15) 0.0015(15)
C52 0.0145(19) 0.026(2) 0.0181(19) 0.0028(16) 0.0032(16) 0.0004(16)
C53 0.019(2) 0.032(2) 0.023(2) 0.0038(18) 0.0065(17) 0.0087(18)
C54 0.034(3) 0.021(2) 0.019(2) -0.0015(17) 0.0073(18) 0.0052(19)
C55 0.024(2) 0.019(2) 0.021(2) -0.0037(16) 0.0074(17) -0.0009(17)
O11 0.0189(16) 0.0351(19) 0.039(2) -0.0063(16) 0.0046(14) -0.0023(14)
O12 0.0223(18) 0.059(3) 0.038(2) 0.0049(19) 0.0050(15) -0.0127(17)
O13 0.048(2) 0.042(2) 0.039(2) 0.0101(18) -0.0129(18) 0.0140(19)
O21 0.0198(18) 0.035(2) 0.087(3) -0.010(2) -0.0048(19) 0.0087(15)
O22 0.056(3) 0.039(2) 0.069(3) 0.026(2) -0.014(2) 0.001(2)
Cl1 0.0551(10) 0.0575(11) 0.0822(13) 0.0208(10) 0.0050(9) 0.0118(8)
Cl2 0.0378(8) 0.0549(10) 0.0825(12) -0.0076(9) -0.0141(8) 0.0140(7)
C61 0.051(4) 0.047(4) 0.057(4) -0.024(3) 0.012(3) -0.004(3)

loop_
_atom_type_symbol
_atom_type_description
_atom_type_scat_dispersion_real
_atom_type_scat_dispersion_imag
_atom_type_scat_source
C C 0.0033 0.0016 'International Tables Vol C Tables 4.2.6.8 and 6.1.1.4'
H H 0.0000 0.0000 'International Tables Vol C Tables 4.2.6.8 and 6.1.1.4'
O O 0.0106 0.0060 'International Tables Vol C Tables 4.2.6.8 and 6.1.1.4'
Cl Cl 0.1484 0.1585 'International Tables Vol C Tables 4.2.6.8 and 6.1.1.4'
P P 0.1023 0.0942 'International Tables Vol C Tables 4.2.6.8 and 6.1.1.4'
Fe Fe 0.3463 0.8444 'International Tables Vol C Tables 4.2.6.8 and 6.1.1.4'
Os Os -1.2165 7.6030 'International Tables Vol C Tables 4.2.6.8 and 6.1.1.4'

loop_
_geom_angle_atom_site_label_1
_geom_angle_atom_site_label_2
_geom_angle_atom_site_label_3
_geom_angle
_geom_angle_site_symmetry_1
_geom_angle_site_symmetry_3
C13 Os1 C11 92.1(2) . .
C13 Os1 C12 95.9(2) . .
C11 Os1 C12 171.99(19) . .
C13 Os1 P1 94.64(15) . .
C11 Os1 P1 93.25(13) . .
C12 Os1 P1 86.84(15) . .
C13 Os1 Os2 89.77(15) . .
C11 Os1 Os2 95.25(13) . .
C12 Os1 Os2 84.08(14) . .
P1 Os1 Os2 170.27(3) . .
C13 Os1 Os1 146.95(14) . 3
C11 Os1 Os1 80.75(13) . 3
C12 Os1 Os1 92.11(14) . 3
P1 Os1 Os1 117.82(3) . 3
Os2 Os1 Os1 59.203(4) . 3
C22 Os2 C22 101.7(3) 3 .
C22 Os2 C21 93.8(2) 3 .
C22 Os2 C21 90.9(2) . .
C22 Os2 C21 90.9(2) 3 3
C22 Os2 C21 93.8(2) . 3
C21 Os2 C21 172.6(3) . 3
C22 Os2 Os1 158.69(18) 3 .
C22 Os2 Os1 98.81(17) . .
C21 Os2 Os1 80.06(14) . .
C21 Os2 Os1 93.54(15) 3 .
C22 Os2 Os1 98.81(17) 3 3
C22 Os2 Os1 158.69(18) . 3
C21 Os2 Os1 93.54(15) . 3
C21 Os2 Os1 80.06(14) 3 3
Os1 Os2 Os1 61.594(9) . 3
C51 Fe1 C51 126.7(2) 3 .
C51 Fe1 C52 41.11(16) 3 3
C51 Fe1 C52 111.02(17) . 3
C51 Fe1 C52 111.02(17) 3 .
C51 Fe1 C52 41.11(16) . .
C52 Fe1 C52 127.8(3) 3 .
C51 Fe1 C55 41.11(17) 3 3
C51 Fe1 C55 161.88(18) . 3
C52 Fe1 C55 68.78(18) 3 3
C52 Fe1 C55 123.71(18) . 3
C51 Fe1 C55 161.88(18) 3 .
C51 Fe1 C55 41.11(17) . .
C52 Fe1 C55 123.71(18) 3 .
C52 Fe1 C55 68.78(18) . .
C55 Fe1 C55 154.6(2) 3 .
C51 Fe1 C53 68.94(17) 3 3
C51 Fe1 C53 123.90(18) . 3
C52 Fe1 C53 40.62(18) 3 3
C52 Fe1 C53 162.48(19) . 3
C55 Fe1 C53 68.57(19) 3 3
C55 Fe1 C53 105.56(18) . 3
C51 Fe1 C53 123.90(18) 3 .
C51 Fe1 C53 68.94(17) . .
C52 Fe1 C53 162.48(19) 3 .
C52 Fe1 C53 40.62(18) . .
C55 Fe1 C53 105.56(18) 3 .
C55 Fe1 C53 68.57(19) . .
C53 Fe1 C53 154.4(3) 3 .
C51 Fe1 C54 157.23(18) 3 .
C51 Fe1 C54 69.08(17) . .
C52 Fe1 C54 156.63(19) 3 .
C52 Fe1 C54 68.66(19) . .
C55 Fe1 C54 118.76(18) 3 .
C55 Fe1 C54 40.75(18) . .
C53 Fe1 C54 118.6(2) 3 .
C53 Fe1 C54 40.8(2) . .
C51 Fe1 C54 69.08(17) 3 3
C51 Fe1 C54 157.23(18) . 3
C52 Fe1 C54 68.66(19) 3 3
C52 Fe1 C54 156.63(19) . 3
C55 Fe1 C54 40.75(18) 3 3
C55 Fe1 C54 118.76(18) . 3
C53 Fe1 C54 40.8(2) 3 3
C53 Fe1 C54 118.6(2) . 3
C54 Fe1 C54 101.9(3) . 3
C51 P1 C41 102.70(19) . .
C51 P1 C31 101.12(19) . .
C41 P1 C31 104.8(2) . .
C51 P1 Os1 120.24(14) . .
C41 P1 Os1 115.56(14) . .
C31 P1 Os1 110.50(14) . .
O11 C11 Os1 175.1(4) . .
O12 C12 Os1 176.0(4) . .
O13 C13 Os1 176.7(4) . .
O21 C21 Os2 176.1(5) . .
O22 C22 Os2 179.0(6) . .
C32 C31 C36 118.8(4) . .
C32 C31 P1 121.5(3) . .
C36 C31 P1 119.5(3) . .
C31 C32 C33 120.4(4) . .
C34 C33 C32 120.6(4) . .
C33 C34 C35 119.5(5) . .
C34 C35 C36 120.8(5) . .
C35 C36 C31 120.0(4) . .
C42 C41 C46 118.4(4) . .
C42 C41 P1 122.6(3) . .
C46 C41 P1 119.0(3) . .
C41 C42 C43 121.2(4) . .
C44 C43 C42 120.1(4) . .
C43 C44 C45 119.5(4) . .
C46 C45 C44 120.0(5) . .
C45 C46 C41 120.7(4) . .
C52 C51 C55 107.3(4) . .
C52 C51 P1 124.2(3) . .
C55 C51 P1 127.7(3) . .
C52 C51 Fe1 69.6(2) . .
C55 C51 Fe1 69.6(2) . .
P1 C51 Fe1 133.7(2) . .
C53 C52 C51 108.3(4) . .
C53 C52 Fe1 69.9(2) . .
C51 C52 Fe1 69.2(2) . .
C52 C53 C54 108.2(4) . .
C52 C53 Fe1 69.4(2) . .
C54 C53 Fe1 69.6(3) . .
C55 C54 C53 107.7(4) . .
C55 C54 Fe1 69.3(2) . .
C53 C54 Fe1 69.6(2) . .
C54 C55 C51 108.4(4) . .
C54 C55 Fe1 69.9(3) . .
C51 C55 Fe1 69.3(2) . .
Cl1 C61 Cl2 111.8(3) . .

loop_
_geom_bond_atom_site_label_1
_geom_bond_atom_site_label_2
_geom_bond_distance
_geom_bond_site_symmetry_2
Os1 C13 1.876(5) .
Os1 C11 1.920(5) .
Os1 C12 1.937(5) .
Os1 P1 2.3487(11) .
Os1 Os2 2.8816(3) .
Os1 Os1 2.9507(4) 3
Os2 C22 1.915(6) 3
Os2 C22 1.915(6) .
Os2 C21 1.934(5) .
Os2 C21 1.934(5) 3
Os2 Os1 2.8816(3) 3
Fe1 C51 2.035(4) 3
Fe1 C51 2.035(4) .
Fe1 C52 2.040(4) 3
Fe1 C52 2.040(4) .
Fe1 C55 2.039(4) 3
Fe1 C55 2.039(4) .
Fe1 C53 2.047(4) 3
Fe1 C53 2.047(4) .
Fe1 C54 2.048(4) .
Fe1 C54 2.048(4) 3
P1 C51 1.799(4) .
P1 C41 1.828(4) .
P1 C31 1.845(4) .
C11 O11 1.146(6) .
C12 O12 1.140(6) .
C13 O13 1.154(6) .
C21 O21 1.146(6) .
C22 O22 1.134(7) .
C31 C32 1.385(6) .
C31 C36 1.392(6) .
C32 C33 1.388(6) .
C33 C34 1.366(7) .
C34 C35 1.377(8) .
C35 C36 1.383(7) .
C41 C42 1.379(6) .
C41 C46 1.392(6) .
C42 C43 1.385(6) .
C43 C44 1.380(7) .
C44 C45 1.388(7) .
C45 C46 1.388(6) .
C51 C52 1.431(6) .
C51 C55 1.430(6) .
C52 C53 1.419(6) .
C53 C54 1.427(7) .
C54 C55 1.423(7) .
Cl1 C61 1.751(8) .
Cl2 C61 1.745(7) .

loop_
_geom_torsion_atom_site_label_1
_geom_torsion_atom_site_label_2
_geom_torsion_atom_site_label_3
_geom_torsion_atom_site_label_4
_geom_torsion
_geom_torsion_site_symmetry_1
_geom_torsion_site_symmetry_4
C13 Os1 Os2 C22 -143.2(5) . 3
C11 Os1 Os2 C22 -51.1(5) . 3
C12 Os1 Os2 C22 120.9(5) . 3
P1 Os1 Os2 C22 99.7(5) . 3
Os1 Os1 Os2 C22 24.9(4) 3 3
C13 Os1 Os2 C22 20.9(2) . .
C11 Os1 Os2 C22 112.9(2) . .
C12 Os1 Os2 C22 -75.1(2) . .
P1 Os1 Os2 C22 -96.2(2) . .
Os1 Os1 Os2 C22 -171.11(17) 3 .
C13 Os1 Os2 C21 -68.5(2) . .
C11 Os1 Os2 C21 23.6(2) . .
C12 Os1 Os2 C21 -164.4(2) . .
P1 Os1 Os2 C21 174.4(2) . .
Os1 Os1 Os2 C21 99.56(16) 3 .
C13 Os1 Os2 C21 115.3(2) . 3
C11 Os1 Os2 C21 -152.7(2) . 3
C12 Os1 Os2 C21 19.3(2) . 3
P1 Os1 Os2 C21 -1.8(2) . 3
Os1 Os1 Os2 C21 -76.70(16) 3 3
C13 Os1 Os2 Os1 -168.02(15) . 3
C11 Os1 Os2 Os1 -75.96(13) . 3
C12 Os1 Os2 Os1 96.03(14) . 3
P1 Os1 Os2 Os1 74.88(16) . 3
C13 Os1 P1 C51 179.2(2) . .
C11 Os1 P1 C51 86.8(2) . .
C12 Os1 P1 C51 -85.1(2) . .
Os2 Os1 P1 C51 -64.1(2) . .
Os1 Os1 P1 C51 5.58(16) 3 .
C13 Os1 P1 C41 55.1(2) . .
C11 Os1 P1 C41 -37.3(2) . .
C12 Os1 P1 C41 150.7(2) . .
Os2 Os1 P1 C41 171.80(19) . .
Os1 Os1 P1 C41 -118.54(16) 3 .
C13 Os1 P1 C31 -63.7(2) . .
C11 Os1 P1 C31 -156.0(2) . .
C12 Os1 P1 C31 32.0(2) . .
Os2 Os1 P1 C31 53.1(2) . .
Os1 Os1 P1 C31 122.72(15) 3 .
C13 Os1 C11 O11 -35(5) . .
C12 Os1 C11 O11 150(4) . .
P1 Os1 C11 O11 60(5) . .
Os2 Os1 C11 O11 -125(5) . .
Os1 Os1 C11 O11 177(100) 3 .
C13 Os1 C12 O12 56(7) . .
C11 Os1 C12 O12 -129(6) . .
P1 Os1 C12 O12 -38(7) . .
Os2 Os1 C12 O12 145(7) . .
Os1 Os1 C12 O12 -156(7) 3 .
C11 Os1 C13 O13 -42(8) . .
C12 Os1 C13 O13 137(8) . .
P1 Os1 C13 O13 -135(8) . .
Os2 Os1 C13 O13 53(8) . .
Os1 Os1 C13 O13 34(8) 3 .
C22 Os2 C21 O21 -76(8) 3 .
C22 Os2 C21 O21 26(8) . .
C21 Os2 C21 O21 155(8) 3 .
Os1 Os2 C21 O21 124(8) . .
Os1 Os2 C21 O21 -175(8) 3 .
C22 Os2 C22 O22 -145(35) 3 .
C21 Os2 C22 O22 121(35) . .
C21 Os2 C22 O22 -54(35) 3 .
Os1 Os2 C22 O22 41(35) . .
Os1 Os2 C22 O22 19(35) 3 .
C51 P1 C31 C32 6.3(4) . .
C41 P1 C31 C32 112.8(4) . .
Os1 P1 C31 C32 -122.1(4) . .
C51 P1 C31 C36 -179.1(4) . .
C41 P1 C31 C36 -72.6(4) . .
Os1 P1 C31 C36 52.5(4) . .
C36 C31 C32 C33 -0.5(7) . .
P1 C31 C32 C33 174.0(4) . .
C31 C32 C33 C34 1.6(7) . .
C32 C33 C34 C35 -0.9(8) . .
C33 C34 C35 C36 -0.8(8) . .
C34 C35 C36 C31 1.8(8) . .
C32 C31 C36 C35 -1.1(7) . .
P1 C31 C36 C35 -175.8(4) . .
C51 P1 C41 C42 112.5(4) . .
C31 P1 C41 C42 7.2(4) . .
Os1 P1 C41 C42 -114.7(4) . .
C51 P1 C41 C46 -68.0(4) . .
C31 P1 C41 C46 -173.3(3) . .
Os1 P1 C41 C46 64.8(4) . .
C46 C41 C42 C43 -0.8(7) . .
P1 C41 C42 C43 178.7(4) . .
C41 C42 C43 C44 -0.2(7) . .
C42 C43 C44 C45 1.3(8) . .
C43 C44 C45 C46 -1.4(7) . .
C44 C45 C46 C41 0.4(7) . .
C42 C41 C46 C45 0.7(7) . .
P1 C41 C46 C45 -178.8(4) . .
C41 P1 C51 C52 173.3(3) . .
C31 P1 C51 C52 -78.5(4) . .
Os1 P1 C51 C52 43.3(4) . .
C41 P1 C51 C55 -18.1(4) . .
C31 P1 C51 C55 90.1(4) . .
Os1 P1 C51 C55 -148.1(3) . .
C41 P1 C51 Fe1 79.4(3) . .
C31 P1 C51 Fe1 -172.4(3) . .
Os1 P1 C51 Fe1 -50.6(3) . .
C51 Fe1 C51 C52 -80.0(2) 3 .
C52 Fe1 C51 C52 -123.9(3) 3 .
C55 Fe1 C51 C52 -38.1(7) 3 .
C55 Fe1 C51 C52 118.4(4) . .
C53 Fe1 C51 C52 -167.8(3) 3 .
C53 Fe1 C51 C52 37.3(3) . .
C54 Fe1 C51 C52 81.1(3) . .
C54 Fe1 C51 C52 151.3(4) 3 .
C51 Fe1 C51 C55 161.6(3) 3 .
C52 Fe1 C51 C55 117.6(3) 3 .
C52 Fe1 C51 C55 -118.4(4) . .
C55 Fe1 C51 C55 -156.5(4) 3 .
C53 Fe1 C51 C55 73.8(3) 3 .
C53 Fe1 C51 C55 -81.1(3) . .
C54 Fe1 C51 C55 -37.3(3) . .
C54 Fe1 C51 C55 32.9(6) 3 .
C51 Fe1 C51 P1 38.3(3) 3 .
C52 Fe1 C51 P1 -5.6(4) 3 .
C52 Fe1 C51 P1 118.3(4) . .
C55 Fe1 C51 P1 80.3(6) 3 .
C55 Fe1 C51 P1 -123.2(4) . .
C53 Fe1 C51 P1 -49.4(4) 3 .
C53 Fe1 C51 P1 155.6(4) . .
C54 Fe1 C51 P1 -160.5(4) . .
C54 Fe1 C51 P1 -90.3(6) 3 .
C55 C51 C52 C53 0.5(5) . .
P1 C51 C52 C53 171.1(3) . .
Fe1 C51 C52 C53 -59.2(3) . .
C55 C51 C52 Fe1 59.7(3) . .
P1 C51 C52 Fe1 -129.7(3) . .
C51 Fe1 C52 C53 -118.0(3) 3 .
C51 Fe1 C52 C53 119.8(4) . .
C52 Fe1 C52 C53 -161.7(3) 3 .
C55 Fe1 C52 C53 -73.6(3) 3 .
C55 Fe1 C52 C53 81.4(3) . .
C53 Fe1 C52 C53 155.5(5) 3 .
C54 Fe1 C52 C53 37.5(3) . .
C54 Fe1 C52 C53 -32.3(6) 3 .
C51 Fe1 C52 C51 122.2(3) 3 .
C52 Fe1 C52 C51 78.6(2) 3 .
C55 Fe1 C52 C51 166.7(2) 3 .
C55 Fe1 C52 C51 -38.3(2) . .
C53 Fe1 C52 C51 35.8(7) 3 .
C53 Fe1 C52 C51 -119.8(4) . .
C54 Fe1 C52 C51 -82.2(3) . .
C54 Fe1 C52 C51 -152.1(4) 3 .
C51 C52 C53 C54 -0.3(5) . .
Fe1 C52 C53 C54 -59.0(3) . .
C51 C52 C53 Fe1 58.8(3) . .
C51 Fe1 C53 C52 83.1(3) 3 .
C51 Fe1 C53 C52 -37.7(3) . .
C52 Fe1 C53 C52 55.5(8) 3 .
C55 Fe1 C53 C52 124.1(3) 3 .
C55 Fe1 C53 C52 -82.0(3) . .
C53 Fe1 C53 C52 -163.2(3) 3 .
C54 Fe1 C53 C52 -119.7(4) . .
C54 Fe1 C53 C52 166.0(3) 3 .
C51 Fe1 C53 C54 -157.2(3) 3 .
C51 Fe1 C53 C54 82.0(3) . .
C52 Fe1 C53 C54 175.2(5) 3 .
C52 Fe1 C53 C54 119.7(4) . .
C55 Fe1 C53 C54 -116.2(3) 3 .
C55 Fe1 C53 C54 37.7(3) . .
C53 Fe1 C53 C54 -43.5(2) 3 .
C54 Fe1 C53 C54 -74.3(4) 3 .
C52 C53 C54 C55 -0.1(5) . .
Fe1 C53 C54 C55 -59.0(3) . .
C52 C53 C54 Fe1 58.9(3) . .
C51 Fe1 C54 C55 175.5(4) 3 .
C51 Fe1 C54 C55 37.6(3) . .
C52 Fe1 C54 C55 -57.1(6) 3 .
C52 Fe1 C54 C55 81.9(3) . .
C55 Fe1 C54 C55 -160.4(2) 3 .
C53 Fe1 C54 C55 -80.5(3) 3 .
C53 Fe1 C54 C55 119.2(4) . .
C54 Fe1 C54 C55 -120.5(3) 3 .
C51 Fe1 C54 C53 56.3(6) 3 .
C51 Fe1 C54 C53 -81.6(3) . .
C52 Fe1 C54 C53 -176.4(4) 3 .
C52 Fe1 C54 C53 -37.4(3) . .
C55 Fe1 C54 C53 80.3(3) 3 .
C55 Fe1 C54 C53 -119.2(4) . .
C53 Fe1 C54 C53 160.2(2) 3 .
C54 Fe1 C54 C53 120.2(3) 3 .
C53 C54 C55 C51 0.4(5) . .
Fe1 C54 C55 C51 -58.7(3) . .
C53 C54 C55 Fe1 59.1(3) . .
C52 C51 C55 C54 -0.6(5) . .
P1 C51 C55 C54 -170.7(3) . .
Fe1 C51 C55 C54 59.2(3) . .
C52 C51 C55 Fe1 -59.7(3) . .
P1 C51 C55 Fe1 130.1(3) . .
C51 Fe1 C55 C54 -174.4(5) 3 .
C51 Fe1 C55 C54 -119.9(4) . .
C52 Fe1 C55 C54 156.4(3) 3 .
C52 Fe1 C55 C54 -81.5(3) . .
C55 Fe1 C55 C54 43.3(2) 3 .
C53 Fe1 C55 C54 116.0(3) 3 .
C53 Fe1 C55 C54 -37.8(3) . .
C54 Fe1 C55 C54 74.0(4) 3 .
C51 Fe1 C55 C51 -54.6(7) 3 .
C52 Fe1 C55 C51 -83.8(3) 3 .
C52 Fe1 C55 C51 38.3(2) . .
C55 Fe1 C55 C51 163.2(2) 3 .
C53 Fe1 C55 C51 -124.2(3) 3 .
C53 Fe1 C55 C51 82.1(3) . .
C54 Fe1 C55 C51 119.9(4) . .
C54 Fe1 C55 C51 -166.1(3) 3 .
